data_1570834
loop_
_publ_author_name
'Xiao, Guowei'
'Ma, Yu-Juan'
'Qi, Zhenhong'
'Fang, Xiaoyu'
'Chen, Tianhong'
'Yan, Dongpeng'

_publ_section_title
;
 A flexible ligand and halogen engineering enable one phosphor-based
 full-color persistent luminescence in hybrid perovskitoids.
;
_journal_issue 10
_journal_name_full 'Chemical science'
_journal_page_first 3625
_journal_page_last 3632
_journal_paper_doi 10.1039/d3sc06845e
_journal_volume 15
_journal_year 2024
_chemical_formula_sum 'C6 H12 Cd Cl3 N3'
_chemical_formula_weight 344.94
_space_group_crystal_system monoclinic
_space_group_IT_number 13
_space_group_name_Hall '-P 2yc'
_space_group_name_H-M_alt 'P 1 2/c 1'
_atom_sites_solution_hydrogens geom
_audit_creation_method SHELXL-2016/6
_audit_update_record
;
2023-04-02 deposited with the CCDC.	2024-01-30 downloaded from the CCDC.
;
_cell_angle_alpha 90
_cell_angle_beta 94.622(3)
_cell_angle_gamma 90
_cell_formula_units_Z 4
_cell_length_a 7.6542(2)
_cell_length_b 8.5911(3)
_cell_length_c 16.6247(5)
_cell_measurement_reflns_used 9644
_cell_measurement_temperature 100.01(10)
_cell_measurement_theta_max 75.4890
_cell_measurement_theta_min 5.0790
_cell_volume 1089.65(6)
_computing_cell_refinement 'CrysAlisPro 1.171.41.123a (Rigaku OD, 2022)'
_computing_data_collection 'CrysAlisPro 1.171.41.123a (Rigaku OD, 2022)'
_computing_data_reduction 'CrysAlisPro 1.171.41.123a (Rigaku OD, 2022)'
_computing_structure_refinement 'SHELXL-2016/6 (Sheldrick, 2016)'
_diffrn_ambient_temperature 100.01(10)
_diffrn_measured_fraction_theta_full 0.999
_diffrn_measured_fraction_theta_max 0.980
_diffrn_measurement_device_type 'XtaLAB Synergy R, DW system, HyPix'
_diffrn_measurement_method '\w scans'
_diffrn_radiation_type CuK\a
_diffrn_radiation_wavelength 1.54178
_diffrn_reflns_av_R_equivalents 0.0450
_diffrn_reflns_av_unetI/netI 0.0270
_diffrn_reflns_Laue_measured_fraction_full 0.999
_diffrn_reflns_Laue_measured_fraction_max 0.980
_diffrn_reflns_limit_h_max 9
_diffrn_reflns_limit_h_min -9
_diffrn_reflns_limit_k_max 10
_diffrn_reflns_limit_k_min -10
_diffrn_reflns_limit_l_max 16
_diffrn_reflns_limit_l_min -20
_diffrn_reflns_number 12133
_diffrn_reflns_point_group_measured_fraction_full 0.999
_diffrn_reflns_point_group_measured_fraction_max 0.980
_diffrn_reflns_theta_full 67.679
_diffrn_reflns_theta_max 76.272
_diffrn_reflns_theta_min 5.148
_diffrn_source 'Rotating-anode X-ray tube'
_exptl_absorpt_coefficient_mu 22.498
_exptl_absorpt_correction_T_max 1.00000
_exptl_absorpt_correction_T_min 0.77931
_exptl_absorpt_correction_type multi-scan
_exptl_absorpt_process_details
;
CrysAlisPro 1.171.41.123a (Rigaku Oxford Diffraction, 2022)
Empirical absorption correction using spherical harmonics,
implemented in SCALE3 ABSPACK scaling algorithm.
;
_exptl_crystal_colour 'clear intense colourless'
_exptl_crystal_density_diffrn 2.103
_exptl_crystal_description block
_exptl_crystal_F_000 672
_exptl_crystal_size_max 0.25
_exptl_crystal_size_mid 0.20
_exptl_crystal_size_min 0.15
_refine_diff_density_max 6.454
_refine_diff_density_min -1.636
_refine_diff_density_rms 0.255
_refine_ls_extinction_method none
_refine_ls_goodness_of_fit_ref 1.024
_refine_ls_hydrogen_treatment constr
_refine_ls_matrix_type full
_refine_ls_number_parameters 120
_refine_ls_number_reflns 2249
_refine_ls_number_restraints 0
_refine_ls_restrained_S_all 1.024
_refine_ls_R_factor_all 0.0497
_refine_ls_R_factor_gt 0.0494
_refine_ls_shift/su_max 0.000
_refine_ls_shift/su_mean 0.000
_refine_ls_structure_factor_coef Fsqd
_refine_ls_weighting_details 'w=1/[\s^2^(Fo^2^)+(0.0628P)^2^+21.4518P] where P=(Fo^2^+2Fc^2^)/3'
_refine_ls_weighting_scheme calc
_refine_ls_wR_factor_gt 0.1297
_refine_ls_wR_factor_ref 0.1299
_reflns_Friedel_coverage 0.000
_reflns_number_gt 2225
_reflns_number_total 2249
_reflns_threshold_expression 'I > 2\s(I)'
_cod_data_source_file d3sc06845e2.cif
_cod_data_source_block CdCl_apim1
_cod_depositor_comments 'Adding full bibliography for 1570834--1570839.cif.'
_cod_original_sg_symbol_H-M 'P 2/c'
_cod_database_code 1570834
_shelx_shelxl_version_number 2016/6
_shelx_space_group_comment
;
The symmetry employed for this shelxl refinement is uniquely defined
by the following loop, which should always be used as a source of
symmetry information in preference to the above space-group names.
They are only intended as comments.
;

loop_
_space_group_symop_operation_xyz
'x, y, z'
'-x, y, -z+1/2'
'-x, -y, -z'
'x, -y, z-1/2'

loop_
_atom_site_label
_atom_site_type_symbol
_atom_site_fract_x
_atom_site_fract_y
_atom_site_fract_z
_atom_site_U_iso_or_equiv
_atom_site_adp_type
_atom_site_occupancy
_atom_site_site_symmetry_order
_atom_site_calc_flag
_atom_site_refinement_flags_posn
_atom_site_refinement_flags_adp
_atom_site_refinement_flags_occupancy
_atom_site_disorder_assembly
_atom_site_disorder_group
Cd1 Cd 0.21284(5) 0.02943(5) 0.30264(3) 0.01189(17) Uani 1 1 d . . . . .
Cl1 Cl 0.09790(19) 0.14214(18) 0.15661(9) 0.0142(3) Uani 1 1 d . . . . .
Cl2 Cl 0.500000 -0.0906(3) 0.250000 0.0201(5) Uani 1 2 d S T P . .
Cl3 Cl 0.2795(2) -0.0953(2) 0.44208(9) 0.0196(4) Uani 1 1 d . . . . .
Cl4 Cl 0.000000 -0.2087(3) 0.250000 0.0140(4) Uani 1 2 d S T P . .
C1 C 0.4872(8) 0.3037(8) 0.3515(4) 0.0151(13) Uani 1 1 d . . . . .
H1 H 0.576379 0.231138 0.361744 0.018 Uiso 1 1 calc R U . . .
C2 C 0.2336(9) 0.4091(9) 0.3231(4) 0.0160(13) Uani 1 1 d . . . . .
H2 H 0.114058 0.420854 0.309619 0.019 Uiso 1 1 calc R U . . .
C3 C 0.3493(9) 0.5268(8) 0.3361(4) 0.0142(13) Uani 1 1 d . . . . .
H3 H 0.325153 0.632830 0.333835 0.017 Uiso 1 1 calc R U . . .
C4 C 0.6761(9) 0.5406(8) 0.3710(4) 0.0163(14) Uani 1 1 d . . . . .
H4A H 0.679031 0.630637 0.335939 0.020 Uiso 1 1 calc R U . . .
H4B H 0.772050 0.472575 0.359476 0.020 Uiso 1 1 calc R U . . .
C5 C 0.7019(10) 0.5936(10) 0.4583(4) 0.0227(16) Uani 1 1 d . . . . .
H5A H 0.699956 0.503852 0.493542 0.027 Uiso 1 1 calc R U . . .
H5B H 0.606172 0.661783 0.470046 0.027 Uiso 1 1 calc R U . . .
C6 C 0.8754(10) 0.6797(9) 0.4748(4) 0.0213(15) Uani 1 1 d . . . . .
H6A H 0.902947 0.687788 0.532599 0.026 Uiso 1 1 calc R U . . .
H6B H 0.968066 0.620356 0.452578 0.026 Uiso 1 1 calc R U . . .
N1 N 0.3207(7) 0.2682(7) 0.3329(3) 0.0150(11) Uani 1 1 d . . . . .
N2 N 0.5099(7) 0.4581(7) 0.3535(3) 0.0146(11) Uani 1 1 d . . . . .
N3 N 0.8694(10) 0.8372(8) 0.4391(4) 0.0278(15) Uani 1 1 d . . . . .
H3A H 0.838136 0.830595 0.386522 0.042 Uiso 1 1 calc R U . . .
H3B H 0.974817 0.881040 0.446626 0.042 Uiso 1 1 calc R U . . .
H3C H 0.791675 0.894860 0.462805 0.042 Uiso 1 1 calc R U . . .

loop_
_atom_site_aniso_label
_atom_site_aniso_U_11
_atom_site_aniso_U_22
_atom_site_aniso_U_33
_atom_site_aniso_U_23
_atom_site_aniso_U_13
_atom_site_aniso_U_12
Cd1 0.0076(2) 0.0131(3) 0.0150(3) -0.00076(16) 0.00065(16) -0.00036(15)
Cl1 0.0099(7) 0.0145(7) 0.0183(7) 0.0010(6) 0.0016(5) -0.0012(5)
Cl2 0.0162(10) 0.0127(10) 0.0334(13) 0.000 0.0134(9) 0.000
Cl3 0.0213(8) 0.0214(8) 0.0160(7) 0.0011(6) 0.0002(6) 0.0016(6)
Cl4 0.0117(9) 0.0121(10) 0.0179(10) 0.000 0.0000(7) 0.000
C1 0.010(3) 0.014(3) 0.021(3) -0.001(3) -0.001(2) -0.003(2)
C2 0.011(3) 0.021(4) 0.016(3) 0.000(3) -0.001(2) 0.000(3)
C3 0.015(3) 0.013(3) 0.015(3) 0.000(2) 0.001(2) 0.004(2)
C4 0.012(3) 0.017(3) 0.020(3) -0.003(3) 0.001(3) -0.006(3)
C5 0.019(3) 0.032(4) 0.018(3) 0.004(3) 0.004(3) -0.009(3)
C6 0.021(3) 0.026(4) 0.016(3) -0.006(3) 0.001(3) -0.011(3)
N1 0.012(3) 0.014(3) 0.019(3) -0.001(2) 0.002(2) -0.001(2)
N2 0.010(3) 0.018(3) 0.016(3) -0.001(2) 0.001(2) -0.001(2)
N3 0.036(4) 0.024(3) 0.025(3) -0.008(3) 0.009(3) -0.015(3)

loop_
_atom_type_symbol
_atom_type_description
_atom_type_scat_dispersion_real
_atom_type_scat_dispersion_imag
_atom_type_scat_source
C C 0.0181 0.0091 'International Tables Vol C Tables 4.2.6.8 and 6.1.1.4'
H H 0.0000 0.0000 'International Tables Vol C Tables 4.2.6.8 and 6.1.1.4'
N N 0.0311 0.0180 'International Tables Vol C Tables 4.2.6.8 and 6.1.1.4'
Cl Cl 0.3639 0.7018 'International Tables Vol C Tables 4.2.6.8 and 6.1.1.4'
Cd Cd 0.1185 4.6533 'International Tables Vol C Tables 4.2.6.8 and 6.1.1.4'

loop_
_geom_angle_atom_site_label_1
_geom_angle_atom_site_label_2
_geom_angle_atom_site_label_3
_geom_angle
_geom_angle_site_symmetry_1
_geom_angle_site_symmetry_3
_geom_angle_publ_flag
N1 Cd1 Cl3 97.82(15) . . ?
N1 Cd1 Cl2 97.45(15) . . ?
Cl3 Cd1 Cl2 91.50(5) . . ?
N1 Cd1 Cl1 87.77(15) . . ?
Cl3 Cd1 Cl1 171.94(5) . . ?
Cl2 Cd1 Cl1 93.54(4) . . ?
N1 Cd1 Cl1 86.10(15) . 2 ?
Cl3 Cd1 Cl1 92.18(5) . 2 ?
Cl2 Cd1 Cl1 174.50(4) . 2 ?
Cl1 Cd1 Cl1 82.37(5) . 2 ?
N1 Cd1 Cl4 163.21(15) . . ?
Cl3 Cd1 Cl4 92.68(5) . . ?
Cl2 Cd1 Cl4 95.33(5) . . ?
Cl1 Cd1 Cl4 80.59(4) . . ?
Cl1 Cd1 Cl4 80.42(4) 2 . ?
Cd1 Cl1 Cd1 82.85(4) . 2 ?
Cd1 Cl2 Cd1 134.03(9) 2_655 . ?
Cd1 Cl4 Cd1 82.25(6) 2 . ?
N1 C1 N2 110.8(6) . . ?
C3 C2 N1 109.4(6) . . ?
C2 C3 N2 106.0(6) . . ?
N2 C4 C5 112.3(6) . . ?
C4 C5 C6 111.2(6) . . ?
N3 C6 C5 111.9(6) . . ?
C1 N1 C2 105.7(6) . . ?
C1 N1 Cd1 126.2(5) . . ?
C2 N1 Cd1 127.2(4) . . ?
C1 N2 C3 108.0(6) . . ?
C1 N2 C4 126.4(6) . . ?
C3 N2 C4 125.6(6) . . ?

loop_
_geom_bond_atom_site_label_1
_geom_bond_atom_site_label_2
_geom_bond_distance
_geom_bond_site_symmetry_2
_geom_bond_publ_flag
Cd1 N1 2.253(6) . ?
Cd1 Cl3 2.5674(16) . ?
Cd1 Cl2 2.6401(10) . ?
Cd1 Cl1 2.6947(16) . ?
Cd1 Cl1 2.7043(15) 2 ?
Cd1 Cl4 2.7157(17) . ?
C1 N1 1.322(8) . ?
C1 N2 1.338(9) . ?
C2 C3 1.350(10) . ?
C2 N1 1.385(9) . ?
C3 N2 1.373(9) . ?
C4 N2 1.465(8) . ?
C4 C5 1.518(10) . ?
C5 C6 1.526(10) . ?
C6 N3 1.476(10) . ?
